data_4020615
loop_
_publ_author_name
'Toshiaki Murai'
'Hiroaki Sano'
'Hiroyasu Kawai'
'Hideo Aso'
'Fumitoshi Shibahara'

_publ_section_title
;
 N-Thioacyl 1,3-Amino Alcohols: Synthesis via Ring-Opening
 of Oxiranes with Thioamide Dianions and Applications
 as Key Intermediates Leading to Stereochemically Defined
 5,6-Dihydro-4H-1,3-oxazines and 1,3-Amino Alcohols
;
_journal_name_full 'Journal of Organic Chemistry'
_journal_page_first 8148
_journal_page_last 8153
_journal_paper_doi 10.1021/jo051378o
_journal_volume 70
_journal_year 2005
_chemical_formula_sum 'C18 H21 N O S'
_chemical_formula_weight 299.43
_space_group_IT_number 14
_symmetry_cell_setting monoclinic
_symmetry_space_group_name_Hall '-P 2ybc'
_symmetry_space_group_name_H-M 'P 1 21/c 1'
_cell_angle_alpha 90
_cell_angle_beta 95.968(6)
_cell_angle_gamma 90
_cell_formula_units_Z 8
_cell_length_a 17.946(9)
_cell_length_b 9.440(4)
_cell_length_c 20.057(10)
_cell_measurement_temperature 193.2
_cell_volume 3379(2)
_exptl_crystal_density_diffrn 1.177
_cod_original_sg_symbol_H-M 'P 21/c'
_cod_original_formula_sum 'C18 H21 N O S '
_cod_database_code 4020615

loop_
_symmetry_equiv_pos_as_xyz
x,y,z
-x,1/2+y,1/2-z
-x,-y,-z
x,1/2-y,1/2+z

loop_
_atom_site_label
_atom_site_type_symbol
_atom_site_fract_x
_atom_site_fract_y
_atom_site_fract_z
_atom_site_U_iso_or_equiv
_atom_site_adp_type
_atom_site_occupancy
_atom_site_symmetry_multiplicity
_atom_site_calc_flag
_atom_site_refinement_flags
_atom_site_disorder_assembly
_atom_site_disorder_group
S(1) S 0.31494(4) 0.53890(8) 0.75071(4) 0.0385(2) Uani 1.00 1 d . . .
S(2) S 0.13835(4) 0.24403(8) 0.92542(4) 0.0400(2) Uani 1.00 1 d . . .
O(2) O 0.3641(1) 0.6615(2) 0.49822(9) 0.0421(6) Uani 1.00 1 d . . .
O(3) O 0.2992(1) 0.0755(2) 0.93303(10) 0.0484(6) Uani 1.00 1 d . . .
N(2) N 0.3392(1) 0.5987(2) 0.6263(1) 0.0304(6) Uani 1.00 1 d . . .
N(3) N 0.2030(1) 0.3089(2) 0.8168(1) 0.0298(6) Uani 1.00 1 d . . .
C(1) C 0.2185(1) 0.1604(3) 0.7995(1) 0.0295(7) Uani 1.00 1 d . . .
C(2) C 0.4086(1) 0.3998(3) 0.6702(1) 0.0293(7) Uani 1.00 1 d . . .
C(3) C 0.1427(1) 0.5054(3) 0.8636(1) 0.0296(7) Uani 1.00 1 d . . .
C(4) C 0.2215(2) 0.1656(3) 0.6718(1) 0.0366(8) Uani 1.00 1 d . . .
C(5) C 0.1828(2) 0.1400(3) 0.7278(1) 0.0310(7) Uani 1.00 1 d . . .
C(6) C 0.1072(2) 0.1057(3) 0.7174(1) 0.0362(8) Uani 1.00 1 d . . .
C(7) C 0.1491(2) 0.7600(3) 0.6218(1) 0.0362(8) Uani 1.00 1 d . . .
C(8) C 0.1637(1) 0.3525(3) 0.8652(1) 0.0291(7) Uani 1.00 1 d . . .
C(9) C 0.1107(2) 0.5018(3) 0.5648(2) 0.0417(9) Uani 1.00 1 d . . .
C(10) C 0.2057(1) 0.6692(3) 0.6063(1) 0.0294(7) Uani 1.00 1 d . . .
C(11) C 0.3100(2) 0.7734(3) 0.5007(1) 0.0390(8) Uani 1.00 1 d . . .
C(12) C 0.1094(2) 0.1242(3) 0.5985(1) 0.0419(9) Uani 1.00 1 d . . .
C(13) C 0.1330(2) 0.5815(3) 0.8037(1) 0.0384(8) Uani 1.00 1 d . . .
C(14) C 0.1856(2) 0.5394(3) 0.5774(1) 0.0382(8) Uani 1.00 1 d . . .
C(15) C 0.3537(1) 0.5146(3) 0.6793(1) 0.0286(7) Uani 1.00 1 d . . .
C(16) C 0.0707(2) 0.0975(3) 0.6530(1) 0.0414(9) Uani 1.00 1 d . . .
C(17) C 0.0554(2) 0.5931(3) 0.5803(1) 0.0396(8) Uani 1.00 1 d . . .
C(18) C 0.3119(2) 0.8277(3) 0.5725(1) 0.0372(8) Uani 1.00 1 d . . .
C(19) C 0.3016(2) 0.1222(3) 0.8128(1) 0.0347(8) Uani 1.00 1 d . . .
C(20) C 0.1324(2) 0.5762(3) 0.9231(1) 0.0369(8) Uani 1.00 1 d . . .
C(21) C 0.3338(2) 0.1592(3) 0.8845(1) 0.0424(9) Uani 1.00 1 d . . .
C(22) C 0.2866(1) 0.7175(3) 0.6223(1) 0.0302(7) Uani 1.00 1 d . . .
C(23) C 0.5161(2) 0.1926(3) 0.6555(2) 0.0453(9) Uani 1.00 1 d . . .
C(24) C 0.5055(2) 0.2434(3) 0.7183(2) 0.0468(9) Uani 1.00 1 d . . .
C(25) C 0.1140(2) 0.7178(3) 0.9230(2) 0.0440(9) Uani 1.00 1 d . . .
C(26) C 0.4191(2) 0.3467(3) 0.6073(1) 0.0391(8) Uani 1.00 1 d . . .
C(27) C 0.4524(2) 0.3460(3) 0.7255(1) 0.0387(8) Uani 1.00 1 d . . .
C(28) C 0.1844(2) 0.1572(3) 0.6077(1) 0.0412(9) Uani 1.00 1 d . . .
C(29) C 0.3879(2) 0.8906(3) 0.5993(2) 0.052(1) Uani 1.00 1 d . . .
C(30) C 0.1049(2) 0.7917(3) 0.8628(2) 0.0494(10) Uani 1.00 1 d . . .
C(31) C 0.1144(2) 0.7238(3) 0.8038(2) 0.0489(10) Uani 1.00 1 d . . .
C(32) C 0.0748(2) 0.7234(3) 0.6085(2) 0.0426(9) Uani 1.00 1 d . . .
C(33) C 0.3125(2) -0.0333(3) 0.7965(2) 0.058(1) Uani 1.00 1 d . . .
C(34) C 0.4731(2) 0.2443(3) 0.6000(2) 0.0465(9) Uani 1.00 1 d . . .
C(35) C 0.4171(2) 0.1347(4) 0.8971(2) 0.059(1) Uani 1.00 1 d . . .
C(36) C 0.3254(2) 0.8887(4) 0.4510(2) 0.058(1) Uani 1.00 1 d . . .
H(1) H 0.2746 0.1897 0.6779 0.0450 Uiso 1.00 1 calc . . .
H(2) H 0.0796 0.0858 0.7558 0.0438 Uiso 1.00 1 calc . . .
H(3) H 0.1623 0.8519 0.6415 0.0432 Uiso 1.00 1 calc . . .
H(4) H 0.0981 0.4118 0.5445 0.0515 Uiso 1.00 1 calc . . .
H(5) H 0.2611 0.7346 0.4873 0.0498 Uiso 1.00 1 calc . . .
H(6) H 0.0845 0.1165 0.5537 0.0497 Uiso 1.00 1 calc . . .
H(7) H 0.1396 0.5331 0.7618 0.0461 Uiso 1.00 1 calc . . .
H(8) H 0.2239 0.4743 0.5666 0.0449 Uiso 1.00 1 calc . . .
H(9) H 0.0174 0.0772 0.6463 0.0513 Uiso 1.00 1 calc . . .
H(10) H 0.0032 0.5657 0.5715 0.0496 Uiso 1.00 1 calc . . .
H(11) H 0.2759 0.9054 0.5714 0.0442 Uiso 1.00 1 calc . . .
H(12) H 0.1376 0.5243 0.9653 0.0448 Uiso 1.00 1 calc . . .
H(13) H 0.3245 0.2594 0.8921 0.0529 Uiso 1.00 1 calc . . .
H(14) H 0.2906 0.7600 0.6661 0.0350 Uiso 1.00 1 calc . . .
H(15) H 0.5542 0.1217 0.6508 0.0538 Uiso 1.00 1 calc . . .
H(16) H 0.5352 0.2060 0.7572 0.0559 Uiso 1.00 1 calc . . .
H(17) H 0.1074 0.7649 0.9640 0.0527 Uiso 1.00 1 calc . . .
H(18) H 0.3884 0.3823 0.5681 0.0468 Uiso 1.00 1 calc . . .
H(19) H 0.4451 0.3813 0.7695 0.0473 Uiso 1.00 1 calc . . .
H(20) H 0.2108 0.1753 0.5693 0.0511 Uiso 1.00 1 calc . . .
H(21) H 0.0929 0.8926 0.8627 0.0581 Uiso 1.00 1 calc . . .
H(22) H 0.1072 0.7756 0.7621 0.0609 Uiso 1.00 1 calc . . .
H(23) H 0.0360 0.7887 0.6189 0.0510 Uiso 1.00 1 calc . . .
H(24) H 0.4805 0.2088 0.5557 0.0565 Uiso 1.00 1 calc . . .
H(26) H 0.3281 0.1771 0.7816 0.0430 Uiso 1.00 1 calc . . .
H(27) H 0.2210 0.3729 0.7839 0.0490 Uiso 1.00 1 calc . . .
H(28) H 0.4429 0.1689 0.8607 0.0712 Uiso 1.00 1 calc . . .
H(32) H 0.4274 0.0357 0.9024 0.0712 Uiso 1.00 1 calc . . .
H(33) H 0.4381 0.1821 0.9372 0.0712 Uiso 1.00 1 calc . . .
H(34) H 0.3393 0.5890 0.4659 0.0490 Uiso 1.00 1 calc . . .
H(35) H 0.3634 -0.0626 0.8092 0.0705 Uiso 1.00 1 calc . . .
H(36) H 0.2810 -0.0911 0.8225 0.0705 Uiso 1.00 1 calc . . .
H(37) H 0.2998 -0.0541 0.7507 0.0705 Uiso 1.00 1 calc . . .
H(38) H 0.2555 0.1192 0.9382 0.0490 Uiso 1.00 1 calc . . .
H(39) H 0.3671 0.5740 0.5882 0.0490 Uiso 1.00 1 calc . . .
H(40) H 0.3871 0.9287 0.6430 0.0623 Uiso 1.00 1 calc . . .
H(41) H 0.4257 0.8168 0.6016 0.0623 Uiso 1.00 1 calc . . .
H(42) H 0.4033 0.9629 0.5703 0.0623 Uiso 1.00 1 calc . . .
H(43) H 0.1920 0.1013 0.8282 0.0361 Uiso 1.00 1 calc . . .
H(44) H 0.3743 0.9269 0.4642 0.0689 Uiso 1.00 1 calc . . .
H(45) H 0.3251 0.8479 0.4078 0.0689 Uiso 1.00 1 calc . . .
H(46) H 0.2893 0.9600 0.4513 0.0689 Uiso 1.00 1 calc . . .

loop_
_atom_site_aniso_label
_atom_site_aniso_U_11
_atom_site_aniso_U_22
_atom_site_aniso_U_33
_atom_site_aniso_U_12
_atom_site_aniso_U_13
_atom_site_aniso_U_23
S(1) 0.0392(4) 0.0435(4) 0.0345(4) -0.0072(3) 0.0122(3) -0.0019(3)
S(2) 0.0479(5) 0.0435(4) 0.0310(4) -0.0017(3) 0.0164(3) 0.0049(3)
O(2) 0.047(1) 0.045(1) 0.034(1) 0.0066(9) 0.0054(9) -0.0038(9)
O(3) 0.046(1) 0.063(1) 0.036(1) 0.010(1) 0.0072(9) 0.0151(10)
N(2) 0.030(1) 0.035(1) 0.027(1) 0.0085(10) 0.0046(9) -0.0008(9)
N(3) 0.036(1) 0.029(1) 0.026(1) -0.0020(10) 0.0092(9) 0.0000(9)
C(1) 0.037(2) 0.027(1) 0.025(1) -0.002(1) 0.007(1) 0.001(1)
C(2) 0.023(1) 0.030(1) 0.035(1) -0.004(1) 0.004(1) 0.003(1)
C(3) 0.025(1) 0.037(2) 0.027(1) -0.002(1) 0.006(1) -0.005(1)
C(4) 0.046(2) 0.033(2) 0.032(2) -0.005(1) 0.010(1) 0.000(1)
C(5) 0.043(2) 0.023(1) 0.027(1) 0.004(1) 0.005(1) -0.002(1)
C(6) 0.040(2) 0.035(2) 0.033(2) 0.002(1) 0.005(1) -0.001(1)
C(7) 0.040(2) 0.030(2) 0.040(2) 0.003(1) 0.009(1) -0.006(1)
C(8) 0.023(1) 0.039(2) 0.025(1) -0.003(1) 0.001(1) -0.002(1)
C(9) 0.041(2) 0.032(2) 0.051(2) 0.000(1) 0.000(1) -0.001(1)
C(10) 0.032(1) 0.029(1) 0.027(1) 0.004(1) 0.004(1) 0.003(1)
C(11) 0.032(2) 0.045(2) 0.039(2) 0.002(1) 0.004(1) 0.007(1)
C(12) 0.060(2) 0.034(2) 0.029(2) 0.011(1) -0.007(1) -0.004(1)
C(13) 0.044(2) 0.040(2) 0.033(2) 0.004(1) 0.015(1) -0.001(1)
C(14) 0.036(2) 0.031(2) 0.047(2) 0.007(1) 0.004(1) -0.002(1)
C(15) 0.025(1) 0.031(1) 0.029(1) -0.005(1) -0.001(1) -0.003(1)
C(16) 0.042(2) 0.040(2) 0.041(2) 0.010(1) -0.002(1) -0.006(1)
C(17) 0.037(2) 0.041(2) 0.041(2) -0.002(1) 0.005(1) 0.004(1)
C(18) 0.033(2) 0.030(2) 0.049(2) 0.003(1) 0.007(1) 0.004(1)
C(19) 0.037(2) 0.037(2) 0.030(1) 0.004(1) 0.007(1) 0.001(1)
C(20) 0.038(2) 0.043(2) 0.029(1) -0.001(1) 0.001(1) -0.006(1)
C(21) 0.045(2) 0.044(2) 0.038(2) -0.001(1) 0.005(1) 0.003(1)
C(22) 0.033(1) 0.030(1) 0.028(1) 0.005(1) 0.003(1) -0.005(1)
C(23) 0.041(2) 0.039(2) 0.056(2) 0.010(1) 0.007(1) 0.007(1)
C(24) 0.042(2) 0.053(2) 0.044(2) 0.010(2) -0.002(1) 0.014(2)
C(25) 0.047(2) 0.045(2) 0.041(2) -0.002(1) 0.008(1) -0.017(1)
C(26) 0.047(2) 0.034(2) 0.036(2) 0.007(1) 0.003(1) 0.004(1)
C(27) 0.037(2) 0.043(2) 0.035(2) 0.003(1) 0.001(1) 0.007(1)
C(28) 0.064(2) 0.034(2) 0.027(2) 0.003(1) 0.010(1) 0.001(1)
C(29) 0.048(2) 0.047(2) 0.060(2) -0.015(2) 0.005(2) -0.009(2)
C(30) 0.052(2) 0.035(2) 0.064(2) 0.002(1) 0.018(2) -0.002(2)
C(31) 0.059(2) 0.040(2) 0.051(2) 0.011(1) 0.019(2) 0.008(1)
C(32) 0.034(2) 0.042(2) 0.053(2) 0.007(1) 0.010(1) -0.006(1)
C(33) 0.062(2) 0.050(2) 0.060(2) 0.023(2) -0.004(2) -0.013(2)
C(34) 0.053(2) 0.040(2) 0.047(2) 0.011(1) 0.009(1) 0.001(1)
C(35) 0.041(2) 0.085(3) 0.048(2) -0.003(2) -0.004(2) 0.013(2)
C(36) 0.049(2) 0.065(2) 0.061(2) 0.004(2) 0.013(2) 0.024(2)

loop_
_geom_bond_atom_site_label_1
_geom_bond_atom_site_label_2
_geom_bond_distance
_geom_bond_site_symmetry_1
_geom_bond_site_symmetry_2
_geom_bond_publ_flag
S(1) C(15) 1.671(3) . . yes
S(2) C(8) 1.681(3) . . yes
O(2) C(11) 1.439(3) . . yes
O(2) H(34) 1.013 . . no
O(3) C(21) 1.443(3) . . yes
O(3) H(38) 0.902 . . no
N(2) C(15) 1.331(3) . . yes
N(2) C(22) 1.463(3) . . yes
N(2) H(39) 0.985 . . no
N(3) C(1) 1.477(3) . . yes
N(3) C(8) 1.324(3) . . yes
N(3) H(27) 0.974 . . no
C(1) C(5) 1.525(4) . . yes
C(1) C(19) 1.530(4) . . yes
C(1) H(43) 0.962 . . no
C(2) C(15) 1.489(4) . . yes
C(2) C(26) 1.388(4) . . yes
C(2) C(27) 1.388(4) . . yes
C(3) C(8) 1.490(4) . . yes
C(3) C(13) 1.394(4) . . yes
C(3) C(20) 1.398(4) . . yes
C(4) C(5) 1.401(4) . . yes
C(4) C(28) 1.388(4) . . yes
C(4) H(1) 0.976 . . no
C(5) C(6) 1.388(4) . . yes
C(6) C(16) 1.389(4) . . yes
C(6) H(2) 0.975 . . no
C(7) C(10) 1.390(4) . . yes
C(7) C(32) 1.377(4) . . yes
C(7) H(3) 0.972 . . no
C(9) C(14) 1.388(4) . . yes
C(9) C(17) 1.373(4) . . yes
C(9) H(4) 0.959 . . no
C(10) C(14) 1.387(4) . . yes
C(10) C(22) 1.523(4) . . yes
C(11) C(18) 1.526(4) . . yes
C(11) C(36) 1.519(4) . . yes
C(11) H(5) 0.964 . . no
C(12) C(16) 1.378(4) . . yes
C(12) C(28) 1.377(4) . . yes
C(12) H(6) 0.964 . . no
C(13) C(31) 1.384(4) . . yes
C(13) H(7) 0.975 . . no
C(14) H(8) 0.964 . . no
C(16) H(9) 0.971 . . no
C(17) C(32) 1.382(4) . . yes
C(17) H(10) 0.971 . . no
C(18) C(22) 1.543(4) . . yes
C(18) C(29) 1.533(4) . . yes
C(18) H(11) 0.976 . . no
C(19) C(21) 1.534(4) . . yes
C(19) C(33) 1.521(4) . . yes
C(19) H(26) 0.975 . . no
C(20) C(25) 1.377(4) . . yes
C(20) H(12) 0.974 . . no
C(21) C(35) 1.507(4) . . yes
C(21) H(13) 0.976 . . no
C(22) H(14) 0.962 . . no
C(23) C(24) 1.380(4) . . yes
C(23) C(34) 1.378(4) . . yes
C(23) H(15) 0.967 . . no
C(24) C(27) 1.377(4) . . yes
C(24) H(16) 0.965 . . no
C(25) C(30) 1.388(4) . . yes
C(25) H(17) 0.955 . . no
C(26) C(34) 1.386(4) . . yes
C(26) H(18) 0.973 . . no
C(27) H(19) 0.965 . . no
C(28) H(20) 0.959 . . no
C(29) H(40) 0.950 . . no
C(29) H(41) 0.970 . . no
C(29) H(42) 0.956 . . no
C(30) C(31) 1.373(4) . . yes
C(30) H(21) 0.976 . . no
C(31) H(22) 0.965 . . no
C(32) H(23) 0.970 . . no
C(33) H(35) 0.962 . . no
C(33) H(36) 0.974 . . no
C(33) H(37) 0.944 . . no
C(34) H(24) 0.970 . . no
C(35) H(28) 0.960 . . no
C(35) H(32) 0.957 . . no
C(35) H(33) 0.964 . . no
C(36) H(44) 0.960 . . no
C(36) H(45) 0.948 . . no
C(36) H(46) 0.934 . . no
